data_2227456
loop_
_publ_author_name
'Zhou, Hong'
'Zhao, Lei'
'Huang, Rong'
'Li, Hao-Liang'

_publ_section_title
;
 <i>trans</i>-Diaquabis[2-(2-pyridyl)acetato-\k^2^<i>N</i>,<i>O</i>]nickel(II)
;
_journal_coeditor_code GK2294
_journal_issue 9
_journal_name_full 'Acta Crystallographica Section E'
_journal_page_first m1068
_journal_paper_doi 10.1107/S1600536810030904
_journal_volume 66
_journal_year 2010
_chemical_formula_iupac '[Ni (C7 H6 N O2)2 (H2 O)2]'
_chemical_formula_moiety 'C14 H16 N2 Ni O6'
_chemical_formula_sum 'C14 H16 N2 Ni O6'
_chemical_formula_weight 367.00
_chemical_name_systematic
;
<i>trans</i>-Diaquabis[2-(2-pyridyl)acetato-\k^2^<i>N</i>,<i>O</i>]nickel(II)
;
_space_group_IT_number 14
_symmetry_cell_setting monoclinic
_symmetry_space_group_name_Hall '-P 2yn'
_symmetry_space_group_name_H-M 'P 1 21/n 1'
_atom_sites_solution_hydrogens geom
_atom_sites_solution_primary direct
_atom_sites_solution_secondary difmap
_audit_creation_method SHELXL-97
_cell_angle_alpha 90.00
_cell_angle_beta 102.977(2)
_cell_angle_gamma 90.00
_cell_formula_units_Z 2
_cell_length_a 8.3346(12)
_cell_length_b 7.1000(10)
_cell_length_c 12.1023(18)
_cell_measurement_reflns_used 804
_cell_measurement_temperature 293(2)
_cell_measurement_theta_max 27.8
_cell_measurement_theta_min 3.1
_cell_volume 697.87(17)
_computing_cell_refinement 'SAINT (Bruker, 2004)'
_computing_data_collection 'APEX2 (Bruker, 2004)'
_computing_data_reduction 'SAINT (Bruker, 2004)'
_computing_molecular_graphics 'SHELXTL (Sheldrick, 2008)'
_computing_publication_material 'SHELXTL (Sheldrick, 2008)'
_computing_structure_refinement 'SHELXL97 (Sheldrick, 2008)'
_computing_structure_solution 'SHELXS97 (Sheldrick, 2008)'
_diffrn_ambient_temperature 293(2)
_diffrn_measured_fraction_theta_full 0.984
_diffrn_measured_fraction_theta_max 0.945
_diffrn_measurement_device_type 'Bruker APEXII 1K CCD area-detector'
_diffrn_measurement_method '\f and \w scans'
_diffrn_radiation_monochromator graphite
_diffrn_radiation_source 'fine-focus sealed tube'
_diffrn_radiation_type MoK\a
_diffrn_radiation_wavelength 0.71073
_diffrn_reflns_av_R_equivalents 0.0166
_diffrn_reflns_av_sigmaI/netI 0.0216
_diffrn_reflns_limit_h_max 11
_diffrn_reflns_limit_h_min -10
_diffrn_reflns_limit_k_max 9
_diffrn_reflns_limit_k_min -8
_diffrn_reflns_limit_l_max 15
_diffrn_reflns_limit_l_min -16
_diffrn_reflns_number 4515
_diffrn_reflns_theta_full 27.50
_diffrn_reflns_theta_max 28.22
_diffrn_reflns_theta_min 2.71
_diffrn_standards_decay_% 0
_diffrn_standards_interval_count 0
_diffrn_standards_interval_time 0
_diffrn_standards_number 0
_exptl_absorpt_coefficient_mu 1.426
_exptl_absorpt_correction_T_max 0.855
_exptl_absorpt_correction_T_min 0.774
_exptl_absorpt_correction_type multi-scan
_exptl_absorpt_process_details '(SADABS; Bruker, 2004)'
_exptl_crystal_colour pale-green
_exptl_crystal_density_diffrn 1.746
_exptl_crystal_density_method 'not measured'
_exptl_crystal_description block
_exptl_crystal_F_000 380
_exptl_crystal_size_max 0.22
_exptl_crystal_size_mid 0.15
_exptl_crystal_size_min 0.11
_refine_diff_density_max 0.343
_refine_diff_density_min -0.199
_refine_ls_extinction_method none
_refine_ls_goodness_of_fit_ref 1.002
_refine_ls_hydrogen_treatment mixed
_refine_ls_matrix_type full
_refine_ls_number_parameters 114
_refine_ls_number_reflns 1627
_refine_ls_number_restraints 0
_refine_ls_restrained_S_all 1.002
_refine_ls_R_factor_all 0.0262
_refine_ls_R_factor_gt 0.0225
_refine_ls_shift/su_max 0.000
_refine_ls_shift/su_mean 0.000
_refine_ls_structure_factor_coef Fsqd
_refine_ls_weighting_details 'calc w=1/[\s^2^(Fo^2^)+(0.0413P)^2^+0.1727P] where P=(Fo^2^+2Fc^2^)/3'
_refine_ls_weighting_scheme calc
_refine_ls_wR_factor_gt 0.0641
_refine_ls_wR_factor_ref 0.0665
_reflns_number_gt 1471
_reflns_number_total 1627
_reflns_threshold_expression I>2sigma(I)
_cod_data_source_file gk2294.cif
_cod_data_source_block I
_cod_original_sg_symbol_H-M 'P 21/n'
_cod_database_code 2227456
_cod_database_fobs_code 2227456

loop_
_symmetry_equiv_pos_as_xyz
'x, y, z'
'-x+1/2, y+1/2, -z+1/2'
'-x, -y, -z'
'x-1/2, -y-1/2, z-1/2'

loop_
_atom_site_type_symbol
_atom_site_label
_atom_site_fract_x
_atom_site_fract_y
_atom_site_fract_z
_atom_site_U_iso_or_equiv
_atom_site_adp_type
_atom_site_calc_flag
_atom_site_refinement_flags
_atom_site_occupancy
_atom_site_disorder_assembly
_atom_site_disorder_group
Ni Ni1 1.0000 1.0000 0.0000 0.01966(10) Uani d S 1 . .
O O1 0.73292(15) 0.53276(15) -0.14497(10) 0.0320(3) Uani d . 1 . .
O O1W 0.87262(14) 1.17222(17) -0.13481(9) 0.0315(2) Uani d . 1 . .
H H1WA 0.820(2) 1.274(3) -0.1354(18) 0.046(6) Uiso d . 1 . .
H H1WB 0.838(3) 1.115(4) -0.199(2) 0.072(7) Uiso d . 1 . .
O O2 0.89799(12) 0.77910(14) -0.09898(9) 0.0275(2) Uani d . 1 . .
N N1 0.79922(16) 0.99744(14) 0.07548(10) 0.0221(3) Uani d . 1 . .
C C1 0.70767(17) 0.8430(2) 0.08078(11) 0.0238(3) Uani d . 1 . .
C C2 0.56827(18) 0.8517(2) 0.12662(12) 0.0302(3) Uani d . 1 . .
H H2A 0.5061 0.7438 0.1297 0.036 Uiso calc R 1 . .
C C3 0.5230(2) 1.0201(2) 0.16721(14) 0.0331(4) Uani d . 1 . .
H H3A 0.4307 1.0270 0.1983 0.040 Uiso calc R 1 . .
C C4 0.61676(17) 1.1788(2) 0.16100(13) 0.0313(3) Uani d . 1 . .
H H4A 0.5885 1.2946 0.1871 0.038 Uiso calc R 1 . .
C C5 0.75331(17) 1.1610(2) 0.11506(12) 0.0272(3) Uani d . 1 . .
H H5A 0.8168 1.2676 0.1113 0.033 Uiso calc R 1 . .
C C6 0.76151(18) 0.6580(2) 0.04071(12) 0.0277(3) Uani d . 1 . .
H H6A 0.6757 0.5660 0.0412 0.033 Uiso calc R 1 . .
H H6B 0.8592 0.6165 0.0950 0.033 Uiso calc R 1 . .
C C7 0.79960(16) 0.65785(18) -0.07716(11) 0.0229(3) Uani d . 1 . .

loop_
_atom_site_aniso_label
_atom_site_aniso_U_11
_atom_site_aniso_U_22
_atom_site_aniso_U_33
_atom_site_aniso_U_12
_atom_site_aniso_U_13
_atom_site_aniso_U_23
Ni1 0.02185(15) 0.01823(15) 0.01945(15) -0.00105(8) 0.00579(10) -0.00173(8)
O1 0.0420(7) 0.0236(5) 0.0281(6) -0.0050(4) 0.0029(5) -0.0058(4)
O1W 0.0397(6) 0.0257(6) 0.0263(6) 0.0069(5) 0.0012(5) 0.0001(4)
O2 0.0320(5) 0.0251(5) 0.0268(5) -0.0052(4) 0.0099(4) -0.0056(4)
N1 0.0236(6) 0.0223(6) 0.0203(6) 0.0003(4) 0.0049(5) -0.0012(4)
C1 0.0261(7) 0.0270(8) 0.0173(6) -0.0018(5) 0.0030(5) 0.0007(5)
C2 0.0271(7) 0.0385(9) 0.0247(7) -0.0067(6) 0.0055(6) 0.0014(6)
C3 0.0244(7) 0.0487(10) 0.0276(8) 0.0015(6) 0.0087(6) -0.0019(6)
C4 0.0297(7) 0.0367(8) 0.0274(7) 0.0063(6) 0.0064(6) -0.0068(6)
C5 0.0284(7) 0.0251(7) 0.0279(7) 0.0006(6) 0.0060(6) -0.0037(6)
C6 0.0360(8) 0.0212(7) 0.0265(7) -0.0050(6) 0.0082(6) 0.0008(5)
C7 0.0255(6) 0.0179(7) 0.0240(6) 0.0035(5) 0.0028(5) -0.0009(5)

loop_
_atom_type_symbol
_atom_type_description
_atom_type_scat_dispersion_real
_atom_type_scat_dispersion_imag
_atom_type_scat_source
C C 0.0033 0.0016 'International Tables Vol C Tables 4.2.6.8 and 6.1.1.4'
H H 0.0000 0.0000 'International Tables Vol C Tables 4.2.6.8 and 6.1.1.4'
N N 0.0061 0.0033 'International Tables Vol C Tables 4.2.6.8 and 6.1.1.4'
O O 0.0106 0.0060 'International Tables Vol C Tables 4.2.6.8 and 6.1.1.4'
Ni Ni 0.3393 1.1124 'International Tables Vol C Tables 4.2.6.8 and 6.1.1.4'

loop_
_geom_angle_atom_site_label_1
_geom_angle_atom_site_label_2
_geom_angle_atom_site_label_3
_geom_angle_site_symmetry_1
_geom_angle_site_symmetry_3
_geom_angle
_geom_angle_publ_flag
O2 Ni1 N1 3_775 3_775 88.90(4) yes
O2 Ni1 N1 3_775 . 91.10(4) yes
N1 Ni1 N1 3_775 . 180 yes
O2 Ni1 O1W 3_775 . 94.53(4) yes
N1 Ni1 O1W . . 91.70(5) yes
O2 Ni1 O1W 3_775 3_775 85.47(5) yes
N1 Ni1 O1W . 3_775 88.30(5) yes
O1W Ni1 O1W . 3_775 180 yes
Ni1 O1W H1WA . . 132.0(14) n
Ni1 O1W H1WB . . 115.2(17) n
H1WA O1W H1WB . . 109(2) n
C5 N1 C1 . . 118.50(13) ?
C5 N1 Ni1 . . 118.07(9) n
C1 N1 Ni1 . . 123.31(9) n
N1 C1 C2 . . 120.96(13) ?
N1 C1 C6 . . 118.88(12) ?
C2 C1 C6 . . 120.11(13) ?
C3 C2 C1 . . 119.92(14) ?
C3 C2 H2A . . 120.0 ?
C1 C2 H2A . . 120.0 ?
C2 C3 C4 . . 118.97(15) ?
C2 C3 H3A . . 120.5 ?
C4 C3 H3A . . 120.5 ?
C5 C4 C3 . . 118.35(14) ?
C5 C4 H4A . . 120.8 ?
C3 C4 H4A . . 120.8 ?
N1 C5 C4 . . 123.29(14) ?
N1 C5 H5A . . 118.4 ?
C4 C5 H5A . . 118.4 ?
C1 C6 C7 . . 116.18(11) ?
C1 C6 H6A . . 108.2 ?
C7 C6 H6A . . 108.2 ?
C1 C6 H6B . . 108.2 ?
C7 C6 H6B . . 108.2 ?
H6A C6 H6B . . 107.4 ?
O1 C7 O2 . . 124.25(13) ?
O1 C7 C6 . . 117.23(12) ?
O2 C7 C6 . . 118.50(12) ?

loop_
_geom_bond_atom_site_label_1
_geom_bond_atom_site_label_2
_geom_bond_site_symmetry_2
_geom_bond_distance
_geom_bond_publ_flag
Ni1 O2 . 2.0397(10) yes
Ni1 N1 . 2.0789(13) yes
Ni1 O1W . 2.1228(11) yes
O1 C7 . 1.2515(17) ?
O1W H1WA . 0.84(2) ?
O1W H1WB . 0.87(3) ?
O2 C7 . 1.2572(17) ?
N1 C5 . 1.3444(17) ?
N1 C1 . 1.3454(17) ?
C1 C2 . 1.397(2) ?
C1 C6 . 1.503(2) ?
C2 C3 . 1.378(2) ?
C2 H2A . 0.9300 ?
C3 C4 . 1.383(2) ?
C3 H3A . 0.9300 ?
C4 C5 . 1.380(2) ?
C4 H4A . 0.9300 ?
C5 H5A . 0.9300 ?
C6 C7 . 1.5294(19) ?
C6 H6A . 0.9700 ?
C6 H6B . 0.9700 ?

loop_
_geom_hbond_atom_site_label_D
_geom_hbond_atom_site_label_H
_geom_hbond_atom_site_label_A
_geom_hbond_site_symmetry_A
_geom_hbond_distance_DH
_geom_hbond_distance_HA
_geom_hbond_distance_DA
_geom_hbond_angle_DHA
O1W H1WA O1 1_565 0.84(2) 1.97(2) 2.8035(17) 169.7(19)
O1W H1WB O1 2_654 0.87(3) 1.93(3) 2.7936(17) 169(2)
